data_1507851
loop_
_publ_author_name
'Yan, Jianwei'
'Cheng, Ming'
'Hu, Feng'
'Hu, Youhong'

_publ_section_title
;
 Direct synthesis of functional azaxanthones by using a domino
 three-component reaction.
;
_journal_issue 12
_journal_name_full 'Organic letters'
_journal_page_first 3206
_journal_page_last 3209
_journal_paper_doi 10.1021/ol3013099
_journal_volume 14
_journal_year 2012
_chemical_formula_sum 'C18 H12 N2 O3'
_chemical_formula_weight 304.30
_chemical_name_systematic
; 
 ? 
;
_space_group_IT_number 14
_symmetry_cell_setting monoclinic
_symmetry_space_group_name_Hall '-P 2ybc'
_symmetry_space_group_name_H-M 'P 1 21/c 1'
_atom_sites_solution_hydrogens geom
_atom_sites_solution_primary direct
_atom_sites_solution_secondary difmap
_audit_creation_method SHELXL-97
_cell_angle_alpha 90.00
_cell_angle_beta 102.129(2)
_cell_angle_gamma 90.00
_cell_formula_units_Z 4
_cell_length_a 6.8449(6)
_cell_length_b 14.8828(12)
_cell_length_c 13.9266(11)
_cell_measurement_reflns_used 2056
_cell_measurement_temperature 293(2)
_cell_measurement_theta_max 55.328
_cell_measurement_theta_min 5.984
_cell_volume 1387.1(2)
_computing_cell_refinement 'Bruker SMART'
_computing_data_collection 'Bruker SMART'
_computing_data_reduction 'Bruker SHELXTL'
_computing_molecular_graphics 'Bruker SHELXTL'
_computing_publication_material 'Bruker SHELXTL'
_computing_structure_refinement 'SHELXL-97 (Sheldrick, 1997)'
_computing_structure_solution 'SHELXS-97 (Sheldrick, 1990)'
_diffrn_ambient_temperature 293(2)
_diffrn_measured_fraction_theta_full 0.998
_diffrn_measured_fraction_theta_max 0.998
_diffrn_measurement_device_type 'CCD area detector'
_diffrn_measurement_method 'phi and omega scans'
_diffrn_radiation_monochromator graphite
_diffrn_radiation_source 'fine-focus sealed tube'
_diffrn_radiation_type MoK\a
_diffrn_radiation_wavelength 0.71073
_diffrn_reflns_av_R_equivalents 0.0196
_diffrn_reflns_av_sigmaI/netI 0.0252
_diffrn_reflns_limit_h_max 8
_diffrn_reflns_limit_h_min -6
_diffrn_reflns_limit_k_max 18
_diffrn_reflns_limit_k_min -17
_diffrn_reflns_limit_l_max 17
_diffrn_reflns_limit_l_min -17
_diffrn_reflns_number 7429
_diffrn_reflns_theta_full 25.99
_diffrn_reflns_theta_max 25.99
_diffrn_reflns_theta_min 2.03
_exptl_absorpt_coefficient_mu 0.101
_exptl_absorpt_correction_T_max 1.00000
_exptl_absorpt_correction_T_min 0.85935
_exptl_absorpt_correction_type empirical
_exptl_absorpt_process_details sadabs
_exptl_crystal_colour yellow
_exptl_crystal_density_diffrn 1.457
_exptl_crystal_density_method 'not measured'
_exptl_crystal_description prismatic
_exptl_crystal_F_000 632
_exptl_crystal_size_max 0.325
_exptl_crystal_size_mid 0.267
_exptl_crystal_size_min 0.213
_refine_diff_density_max 0.211
_refine_diff_density_min -0.231
_refine_diff_density_rms 0.073
_refine_ls_extinction_coef 0.0085(14)
_refine_ls_extinction_expression Fc^*^=kFc[1+0.001xFc^2^\l^3^/sin(2\q)]^-1/4^
_refine_ls_extinction_method SHELXL
_refine_ls_goodness_of_fit_ref 1.035
_refine_ls_hydrogen_treatment constr
_refine_ls_matrix_type full
_refine_ls_number_parameters 210
_refine_ls_number_reflns 2727
_refine_ls_number_restraints 0
_refine_ls_restrained_S_all 1.035
_refine_ls_R_factor_all 0.0609
_refine_ls_R_factor_gt 0.0465
_refine_ls_shift/su_max 0.000
_refine_ls_shift/su_mean 0.000
_refine_ls_structure_factor_coef Fsqd
_refine_ls_weighting_details 'calc w=1/[\s^2^(Fo^2^)+(0.0723P)^2^+0.0591P] where P=(Fo^2^+2Fc^2^)/3'
_refine_ls_weighting_scheme calc
_refine_ls_wR_factor_gt 0.1146
_refine_ls_wR_factor_ref 0.1260
_reflns_number_gt 2003
_reflns_number_total 2727
_reflns_threshold_expression >2sigma(I)
_cod_data_source_file ol3013099_si_001.cif
_cod_data_source_block cd211366
_cod_depositor_comments
;
The following automatic conversions were performed:

'_symmetry_cell_setting' value 'Monoclinic' changed to 'monoclinic'
according to /home/saulius/struct/CIF-dictionaries/cif_core.dic
dictionary named 'cif_core.dic' version 2.4.1 from 2010-06-29.

Automatic conversion script
Id: cif_fix_values 1891 2012-01-12 08:04:46Z andrius 

 Adding full bibliography for 1507851--1507852.cif.
;
_cod_original_sg_symbol_H-M P2(1)/c
_cod_database_code 1507851

loop_
_symmetry_equiv_pos_as_xyz
'x, y, z'
'-x, y+1/2, -z+1/2'
'-x, -y, -z'
'x, -y-1/2, z-1/2'

loop_
_atom_site_label
_atom_site_type_symbol
_atom_site_fract_x
_atom_site_fract_y
_atom_site_fract_z
_atom_site_U_iso_or_equiv
_atom_site_adp_type
_atom_site_occupancy
_atom_site_symmetry_multiplicity
_atom_site_calc_flag
_atom_site_refinement_flags
N1 N 0.45032(17) 0.41874(7) 0.36495(8) 0.0469(3) Uani 1 1 d .
N2 N 0.76537(17) 0.49432(7) 0.40826(8) 0.0539(3) Uani 1 1 d .
O1 O 1.03207(15) 0.23754(7) 0.45700(9) 0.0737(4) Uani 1 1 d .
O2 O 0.42613(13) 0.26850(6) 0.36242(7) 0.0524(3) Uani 1 1 d .
O3 O 0.18699(15) 0.83102(6) 0.33447(8) 0.0587(3) Uani 1 1 d .
C1 C 0.5097(2) 0.18364(9) 0.37738(9) 0.0475(3) Uani 1 1 d .
C2 C 0.3761(2) 0.11269(9) 0.35963(10) 0.0584(4) Uani 1 1 d .
H2 H 0.2396 0.1233 0.3399 0.070 Uiso 1 1 calc R
C3 C 0.4481(3) 0.02650(10) 0.37160(11) 0.0632(4) Uani 1 1 d .
H3 H 0.3598 -0.0217 0.3593 0.076 Uiso 1 1 calc R
C4 C 0.6517(3) 0.01051(10) 0.40186(11) 0.0649(4) Uani 1 1 d .
H4 H 0.6990 -0.0482 0.4096 0.078 Uiso 1 1 calc R
C5 C 0.7821(2) 0.08062(9) 0.42016(11) 0.0594(4) Uani 1 1 d .
H5 H 0.9181 0.0694 0.4409 0.071 Uiso 1 1 calc R
C6 C 0.7139(2) 0.16951(8) 0.40807(10) 0.0485(4) Uani 1 1 d .
C7 C 0.8521(2) 0.24590(9) 0.42779(10) 0.0505(4) Uani 1 1 d .
C8 C 0.7536(2) 0.33371(8) 0.40963(9) 0.0454(3) Uani 1 1 d .
C9 C 0.54743(19) 0.34119(8) 0.37944(9) 0.0435(3) Uani 1 1 d .
C10 C 0.56349(19) 0.49293(8) 0.38165(9) 0.0438(3) Uani 1 1 d .
C11 C 0.8548(2) 0.41519(9) 0.42207(11) 0.0544(4) Uani 1 1 d .
H11 H 0.9933 0.4140 0.4412 0.065 Uiso 1 1 calc R
C12 C 0.4604(2) 0.58055(8) 0.37020(9) 0.0429(3) Uani 1 1 d .
C13 C 0.2534(2) 0.58637(8) 0.34123(10) 0.0483(3) Uani 1 1 d .
H13 H 0.1787 0.5338 0.3298 0.058 Uiso 1 1 calc R
C14 C 0.1562(2) 0.66797(9) 0.32897(10) 0.0501(4) Uani 1 1 d .
H14 H 0.0178 0.6702 0.3096 0.060 Uiso 1 1 calc R
C15 C 0.2664(2) 0.74683(8) 0.34576(10) 0.0451(3) Uani 1 1 d .
C16 C 0.4721(2) 0.74203(9) 0.37719(10) 0.0506(4) Uani 1 1 d .
H16 H 0.5463 0.7947 0.3902 0.061 Uiso 1 1 calc R
C17 C 0.5676(2) 0.66052(8) 0.38935(10) 0.0495(4) Uani 1 1 d .
H17 H 0.7057 0.6586 0.4107 0.059 Uiso 1 1 calc R
C18 C -0.0227(2) 0.83988(10) 0.30059(13) 0.0714(5) Uani 1 1 d .
H18A H -0.0627 0.8097 0.2387 0.107 Uiso 1 1 calc R
H18B H -0.0569 0.9024 0.2926 0.107 Uiso 1 1 calc R
H18C H -0.0902 0.8136 0.3475 0.107 Uiso 1 1 calc R

loop_
_atom_site_aniso_label
_atom_site_aniso_U_11
_atom_site_aniso_U_22
_atom_site_aniso_U_33
_atom_site_aniso_U_23
_atom_site_aniso_U_13
_atom_site_aniso_U_12
N1 0.0495(7) 0.0344(6) 0.0546(6) 0.0010(5) 0.0060(5) -0.0020(5)
N2 0.0486(7) 0.0378(6) 0.0718(8) -0.0002(5) 0.0045(6) -0.0023(5)
O1 0.0509(7) 0.0526(6) 0.1141(10) 0.0012(6) 0.0092(6) 0.0086(5)
O2 0.0513(6) 0.0325(5) 0.0696(6) -0.0004(4) 0.0038(5) -0.0051(4)
O3 0.0582(6) 0.0363(5) 0.0786(7) -0.0005(4) 0.0075(5) 0.0053(4)
C1 0.0632(9) 0.0327(7) 0.0470(7) 0.0001(5) 0.0121(6) -0.0005(6)
C2 0.0667(9) 0.0403(8) 0.0662(9) 0.0002(6) 0.0094(7) -0.0076(7)
C3 0.0869(12) 0.0369(8) 0.0680(9) -0.0027(6) 0.0210(8) -0.0123(7)
C4 0.0924(13) 0.0358(8) 0.0720(10) 0.0024(7) 0.0296(9) 0.0046(8)
C5 0.0704(10) 0.0423(8) 0.0686(9) 0.0037(7) 0.0217(8) 0.0073(7)
C6 0.0606(9) 0.0392(8) 0.0473(7) -0.0002(5) 0.0154(6) 0.0017(6)
C7 0.0526(8) 0.0430(8) 0.0564(8) -0.0007(6) 0.0124(7) 0.0029(6)
C8 0.0492(8) 0.0389(7) 0.0476(7) -0.0017(5) 0.0093(6) 0.0003(5)
C9 0.0504(8) 0.0340(7) 0.0450(7) -0.0018(5) 0.0079(6) -0.0037(5)
C10 0.0490(8) 0.0374(7) 0.0436(7) -0.0010(5) 0.0068(6) -0.0045(6)
C11 0.0461(8) 0.0432(8) 0.0702(9) -0.0010(6) 0.0040(7) -0.0015(6)
C12 0.0489(8) 0.0357(7) 0.0433(7) -0.0007(5) 0.0079(6) -0.0018(5)
C13 0.0502(8) 0.0358(7) 0.0565(8) -0.0042(6) 0.0058(6) -0.0069(6)
C14 0.0439(8) 0.0452(8) 0.0586(8) -0.0041(6) 0.0051(6) -0.0019(6)
C15 0.0535(8) 0.0362(7) 0.0459(7) -0.0005(5) 0.0108(6) 0.0017(6)
C16 0.0520(8) 0.0346(7) 0.0639(9) -0.0018(6) 0.0090(7) -0.0070(6)
C17 0.0446(8) 0.0409(8) 0.0615(8) -0.0005(6) 0.0079(6) -0.0049(6)
C18 0.0590(10) 0.0554(10) 0.0986(13) 0.0076(8) 0.0134(9) 0.0159(7)

loop_
_atom_type_symbol
_atom_type_description
_atom_type_scat_dispersion_real
_atom_type_scat_dispersion_imag
_atom_type_scat_source
C C 0.0033 0.0016 'International Tables Vol C Tables 4.2.6.8 and 6.1.1.4'
H H 0.0000 0.0000 'International Tables Vol C Tables 4.2.6.8 and 6.1.1.4'
N N 0.0061 0.0033 'International Tables Vol C Tables 4.2.6.8 and 6.1.1.4'
O O 0.0106 0.0060 'International Tables Vol C Tables 4.2.6.8 and 6.1.1.4'

loop_
_geom_angle_atom_site_label_1
_geom_angle_atom_site_label_2
_geom_angle_atom_site_label_3
_geom_angle
C9 N1 C10 115.95(12)
C11 N2 C10 116.15(11)
C9 O2 C1 118.94(10)
C15 O3 C18 118.37(11)
O2 C1 C2 115.61(13)
O2 C1 C6 122.81(12)
C2 C1 C6 121.58(13)
C3 C2 C1 118.96(15)
C3 C2 H2 120.5
C1 C2 H2 120.5
C2 C3 C4 120.61(14)
C2 C3 H3 119.7
C4 C3 H3 119.7
C5 C4 C3 120.13(13)
C5 C4 H4 119.9
C3 C4 H4 119.9
C4 C5 C6 120.80(15)
C4 C5 H5 119.6
C6 C5 H5 119.6
C1 C6 C5 117.92(13)
C1 C6 C7 120.50(12)
C5 C6 C7 121.58(13)
O1 C7 C6 123.33(12)
O1 C7 C8 122.92(13)
C6 C7 C8 113.75(12)
C11 C8 C9 114.57(11)
C11 C8 C7 123.82(13)
C9 C8 C7 121.60(12)
N1 C9 O2 113.54(11)
N1 C9 C8 124.09(11)
O2 C9 C8 122.37(11)
N1 C10 N2 125.42(11)
N1 C10 C12 117.61(12)
N2 C10 C12 116.98(11)
N2 C11 C8 123.77(13)
N2 C11 H11 118.1
C8 C11 H11 118.1
C13 C12 C17 117.72(11)
C13 C12 C10 121.39(11)
C17 C12 C10 120.89(12)
C14 C13 C12 121.74(11)
C14 C13 H13 119.1
C12 C13 H13 119.1
C13 C14 C15 119.56(13)
C13 C14 H14 120.2
C15 C14 H14 120.2
O3 C15 C16 116.01(11)
O3 C15 C14 124.66(13)
C16 C15 C14 119.32(12)
C17 C16 C15 120.71(12)
C17 C16 H16 119.6
C15 C16 H16 119.6
C16 C17 C12 120.89(13)
C16 C17 H17 119.6
C12 C17 H17 119.6
O3 C18 H18A 109.5
O3 C18 H18B 109.5
H18A C18 H18B 109.5
O3 C18 H18C 109.5
H18A C18 H18C 109.5
H18B C18 H18C 109.5

loop_
_geom_bond_atom_site_label_1
_geom_bond_atom_site_label_2
_geom_bond_distance
N1 C9 1.3261(16)
N1 C10 1.3408(16)
N2 C11 1.3224(16)
N2 C10 1.3535(17)
O1 C7 1.2198(17)
O2 C9 1.3539(14)
O2 C1 1.3840(15)
O3 C15 1.3618(14)
O3 C18 1.4194(18)
C1 C2 1.3850(19)
C1 C6 1.389(2)
C2 C3 1.372(2)
C2 H2 0.9300
C3 C4 1.389(2)
C3 H3 0.9300
C4 C5 1.362(2)
C4 H4 0.9300
C5 C6 1.4012(18)
C5 H5 0.9300
C6 C7 1.4674(19)
C7 C8 1.4680(18)
C8 C11 1.3893(18)
C8 C9 1.3895(18)
C10 C12 1.4752(17)
C11 H11 0.9300
C12 C13 1.3922(19)
C12 C17 1.3942(17)
C13 C14 1.3778(18)
C13 H13 0.9300
C14 C15 1.3882(18)
C14 H14 0.9300
C15 C16 1.386(2)
C16 C17 1.3715(18)
C16 H16 0.9300
C17 H17 0.9300
C18 H18A 0.9600
C18 H18B 0.9600
C18 H18C 0.9600

loop_
_geom_hbond_atom_site_label_D
_geom_hbond_atom_site_label_H
_geom_hbond_atom_site_label_A
_geom_hbond_distance_DH
_geom_hbond_distance_HA
_geom_hbond_distance_DA
_geom_hbond_angle_DHA
_geom_hbond_site_symmetry_A
C3 H3 O3 0.93 2.48 3.3968(18) 168.3 1_545

loop_
_geom_torsion_atom_site_label_1
_geom_torsion_atom_site_label_2
_geom_torsion_atom_site_label_3
_geom_torsion_atom_site_label_4
_geom_torsion
C9 O2 C1 C2 179.22(11)
C9 O2 C1 C6 -0.83(19)
O2 C1 C2 C3 179.14(12)
C6 C1 C2 C3 -0.8(2)
C1 C2 C3 C4 0.5(2)
C2 C3 C4 C5 0.1(2)
C3 C4 C5 C6 -0.6(2)
O2 C1 C6 C5 -179.55(11)
C2 C1 C6 C5 0.4(2)
O2 C1 C6 C7 1.0(2)
C2 C1 C6 C7 -179.08(12)
C4 C5 C6 C1 0.3(2)
C4 C5 C6 C7 179.77(14)
C1 C6 C7 O1 178.27(14)
C5 C6 C7 O1 -1.2(2)
C1 C6 C7 C8 -1.39(19)
C5 C6 C7 C8 179.15(12)
O1 C7 C8 C11 1.2(2)
C6 C7 C8 C11 -179.13(12)
O1 C7 C8 C9 -177.85(14)
C6 C7 C8 C9 1.82(19)
C10 N1 C9 O2 179.43(10)
C10 N1 C9 C8 -0.3(2)
C1 O2 C9 N1 -178.45(10)
C1 O2 C9 C8 1.26(18)
C11 C8 C9 N1 -1.3(2)
C7 C8 C9 N1 177.83(12)
C11 C8 C9 O2 179.02(11)
C7 C8 C9 O2 -1.9(2)
C9 N1 C10 N2 2.4(2)
C9 N1 C10 C12 -177.60(10)
C11 N2 C10 N1 -2.7(2)
C11 N2 C10 C12 177.34(12)
C10 N2 C11 C8 0.8(2)
C9 C8 C11 N2 1.0(2)
C7 C8 C11 N2 -178.10(13)
N1 C10 C12 C13 -1.25(19)
N2 C10 C12 C13 178.75(11)
N1 C10 C12 C17 177.94(11)
N2 C10 C12 C17 -2.06(19)
C17 C12 C13 C14 1.8(2)
C10 C12 C13 C14 -179.02(11)
C12 C13 C14 C15 0.0(2)
C18 O3 C15 C16 178.79(13)
C18 O3 C15 C14 -1.8(2)
C13 C14 C15 O3 178.90(12)
C13 C14 C15 C16 -1.7(2)
O3 C15 C16 C17 -178.92(12)
C14 C15 C16 C17 1.7(2)
C15 C16 C17 C12 0.2(2)
C13 C12 C17 C16 -1.8(2)
C10 C12 C17 C16 178.94(12)

loop_
_cod_related_entry_id
_cod_related_entry_code
_cod_related_entry_database
1 30651945 ChemSpider
